data_2106552
loop_
_publ_author_name
'Likforman, A.'
'Carre, D.'
'Bachet, J.E.'
'Bachet, B.'

_publ_section_title
;
 Structure cristalline du monoseleniure d'indium In Se
;
_journal_name_full 'Acta Crystallographica B (24,1968-38,1982)'
_journal_page_first 1252
_journal_page_last 1254
_journal_volume 31
_journal_year 1975
_chemical_formula_sum 'In Se'
_space_group_IT_number 160
_symmetry_space_group_name_Hall 'R 3 -2"'
_symmetry_space_group_name_H-M 'R 3 m :H'
_cell_angle_alpha 90
_cell_angle_beta 90
_cell_angle_gamma 120
_cell_formula_units_Z 6
_cell_length_a 4
_cell_length_b 4
_cell_length_c 25.32
_cell_volume 350.844
_citation_journal_id_ASTM ACBCAR
_cod_data_source_file Likforman_ACBCAR_1975_1968.cif
_cod_data_source_block In1Se1
_cod_original_cell_volume 350.8442
_cod_original_formula_sum 'In1 Se1'
_cod_database_code 2106552

loop_
_symmetry_equiv_pos_as_xyz
x,y,z
-y,x-y,z
-x+y,-x,z
-y,-x,z
x,x-y,z
-x+y,y,z
x+2/3,y+1/3,z+1/3
-y+2/3,x-y+1/3,z+1/3
-x+y+2/3,-x+1/3,z+1/3
-y+2/3,-x+1/3,z+1/3
x+2/3,x-y+1/3,z+1/3
-x+y+2/3,y+1/3,z+1/3
x+1/3,y+2/3,z+2/3
-y+1/3,x-y+2/3,z+2/3
-x+y+1/3,-x+2/3,z+2/3
-y+1/3,-x+2/3,z+2/3
x+1/3,x-y+2/3,z+2/3
-x+y+1/3,y+2/3,z+2/3

loop_
_atom_site_label
_atom_site_type_symbol
_atom_site_fract_x
_atom_site_fract_y
_atom_site_fract_z
_atom_site_occupancy
_atom_site_U_iso_or_equiv
Se2 Se 0 0 0.6165 1 0.0
Se1 Se 0 0 0.8281 1 0.0
In1 In 0 0 0 1 0.0
In2 In 0 0 0.1114 1 0.0
